data_2022607
loop_
_publ_author_name
'Kaspiaruk, Hanna'
'Checi\'nska, Lilianna'

_publ_section_title
;
 A comparison of three crystalline forms of miconazole: solvent-free,
 ethanol monosolvate and hemihydrate
;
_journal_coeditor_code VP3025
_journal_issue 6
_journal_name_full 'Acta Crystallographica Section C'
_journal_page_first
;
;
_journal_paper_doi 10.1107/S2053229622004909
_journal_volume 78
_journal_year 2022
_chemical_formula_iupac 'C18 H14 Cl4 N2 O'
_chemical_formula_moiety 'C18 H14 Cl4 N2 O'
_chemical_formula_sum 'C18 H14 Cl4 N2 O'
_chemical_formula_weight 416.11
_chemical_name_systematic (<i>RS</i>)-1-[2-(2,4-Dichlorobenzyloxy)-2-(2,4-dichlorophenyl)ethyl]-1<i>H</i>-imidazole
_space_group_crystal_system monoclinic
_space_group_IT_number 14
_space_group_name_Hall '-P 2ybc'
_space_group_name_H-M_alt 'P 1 21/c 1'
_atom_sites_solution_hydrogens geom
_atom_sites_solution_primary difmap
_audit_creation_method SHELXL-2018/3
_cell_angle_alpha 90
_cell_angle_beta 102.814(6)
_cell_angle_gamma 90
_cell_formula_units_Z 4
_cell_length_a 7.1902(5)
_cell_length_b 18.5341(8)
_cell_length_c 14.2507(7)
_cell_measurement_reflns_used 6096
_cell_measurement_temperature 293(2)
_cell_measurement_theta_max 29.6330
_cell_measurement_theta_min 2.6320
_cell_volume 1851.81(18)
_computing_cell_refinement
;
CrysAlis PRO (Rigaku OD, 2021)
;
_computing_data_collection
;
CrysAlis PRO (Rigaku OD, 2021)
;
_computing_data_reduction
;
CrysAlis PRO (Rigaku OD, 2021)
;
_computing_molecular_graphics
;
Mercury (Macrae <i>et al.</i>,  2020)
;
_computing_publication_material
;
SHELXL2018 (Sheldrick, 2015<i>b</i>) and
publCIF (Westrip, 2010)
;
_computing_structure_refinement
;
SHELXL2018 (Sheldrick, 2015<i>b</i>)
;
_computing_structure_solution
;
SHELXT (Sheldrick, 2015<i>a</i>)
;
_diffrn_ambient_temperature 293(2)
_diffrn_detector 'Hybrid Pixel Array Detector'
_diffrn_detector_area_resol_mean 10.0000
_diffrn_measured_fraction_theta_full 0.999
_diffrn_measured_fraction_theta_max 0.976
_diffrn_measurement_device_type 'Rigaku XtaLAB Synergy Dualflex HyPix'
_diffrn_measurement_method '\w scans'
_diffrn_radiation_type MoK\a
_diffrn_radiation_wavelength 0.71073
_diffrn_reflns_av_R_equivalents 0.0567
_diffrn_reflns_av_unetI/netI 0.0622
_diffrn_reflns_limit_h_max 9
_diffrn_reflns_limit_h_min -8
_diffrn_reflns_limit_k_max 24
_diffrn_reflns_limit_k_min -24
_diffrn_reflns_limit_l_max 18
_diffrn_reflns_limit_l_min -18
_diffrn_reflns_number 7789
_diffrn_reflns_theta_full 25.242
_diffrn_reflns_theta_max 27.998
_diffrn_reflns_theta_min 2.642
_diffrn_source 'micro-focus sealed X-ray tube'
_exptl_absorpt_coefficient_mu 0.648
_exptl_absorpt_correction_T_max 0.996
_exptl_absorpt_correction_T_min 0.984
_exptl_absorpt_correction_type gaussian
_exptl_absorpt_process_details
;
(CrysAlis PRO; Rigaku OD, 2021)
;
_exptl_crystal_colour colourless
_exptl_crystal_density_diffrn 1.493
_exptl_crystal_description prism
_exptl_crystal_F_000 848
_exptl_crystal_size_max 0.150
_exptl_crystal_size_mid 0.100
_exptl_crystal_size_min 0.020
_refine_diff_density_max 0.220
_refine_diff_density_min -0.206
_refine_ls_extinction_method none
_refine_ls_goodness_of_fit_ref 0.883
_refine_ls_hydrogen_treatment constr
_refine_ls_matrix_type full
_refine_ls_number_parameters 227
_refine_ls_number_reflns 7789
_refine_ls_number_restraints 0
_refine_ls_restrained_S_all 0.883
_refine_ls_R_factor_all 0.1071
_refine_ls_R_factor_gt 0.0475
_refine_ls_shift/su_max 0.000
_refine_ls_shift/su_mean 0.000
_refine_ls_structure_factor_coef Fsqd
_refine_ls_weighting_details 'w=1/[\s^2^(Fo^2^)+(0.0683P)^2^] where P=(Fo^2^+2Fc^2^)/3'
_refine_ls_weighting_scheme calc
_refine_ls_wR_factor_gt 0.1162
_refine_ls_wR_factor_ref 0.1384
_reflns_number_gt 3850
_reflns_number_total 7789
_reflns_threshold_expression 'I > 2\s(I)'
_cod_data_source_file vp3025sup1.cif
_cod_data_source_block MIC
_cod_original_sg_symbol_H-M 'P 21/c'
_cod_database_code 2022607
_shelx_space_group_comment
;
The symmetry employed for this shelxl refinement is uniquely defined
by the following loop, which should always be used as a source of
symmetry information in preference to the above space-group names.
They are only intended as comments.
;
_shelx_estimated_absorpt_t_min 0.909
_shelx_estimated_absorpt_t_max 0.987

loop_
_space_group_symop_operation_xyz
'x, y, z'
'-x, y+1/2, -z+1/2'
'-x, -y, -z'
'x, -y-1/2, z-1/2'

loop_
_atom_site_type_symbol
_atom_site_label
_atom_site_fract_x
_atom_site_fract_y
_atom_site_fract_z
_atom_site_U_iso_or_equiv
_atom_site_adp_type
_atom_site_calc_flag
_atom_site_occupancy
_atom_site_disorder_assembly
_atom_site_disorder_group
Cl Cl1 0.68824(15) 0.17840(5) 0.66591(6) 0.0804(3) Uani d 1 . .
Cl Cl2 0.68906(15) 0.46252(5) 0.59908(7) 0.0794(3) Uani d 1 . .
Cl Cl3 0.24762(17) 0.01407(5) 0.22361(8) 0.0892(3) Uani d 1 . .
Cl Cl4 0.08129(14) 0.16042(7) -0.10809(7) 0.0957(4) Uani d 1 . .
O O1 0.5211(3) 0.15622(11) 0.34559(14) 0.0559(5) Uani d 1 . .
N N1 0.7834(4) 0.04527(14) 0.43453(19) 0.0580(6) Uani d 1 . .
N N2 0.7429(4) -0.07207(18) 0.4525(3) 0.0828(10) Uani d 1 . .
C C1 0.6057(4) 0.15782(16) 0.4462(2) 0.0515(7) Uani d 1 . .
H H1 0.527172 0.129766 0.481121 0.062 Uiso calc 1 . .
C C2 0.7990(4) 0.12183(17) 0.4569(2) 0.0596(8) Uani d 1 . .
H H2A 0.868596 0.145360 0.414468 0.072 Uiso calc 1 . .
H H2B 0.871349 0.128103 0.522479 0.072 Uiso calc 1 . .
C C3 0.7542(5) -0.0085(2) 0.4926(3) 0.0739(10) Uani d 1 . .
H H3 0.742981 -0.001151 0.555641 0.089 Uiso calc 1 . .
C C4 0.7670(6) -0.0579(2) 0.3628(3) 0.0925(13) Uani d 1 . .
H H4 0.765698 -0.092567 0.315486 0.111 Uiso calc 1 . .
C C5 0.7930(7) 0.0128(2) 0.3513(3) 0.0886(12) Uani d 1 . .
H H5 0.813746 0.035301 0.296112 0.106 Uiso calc 1 . .
C C6 0.6268(4) 0.23446(16) 0.4851(2) 0.0503(7) Uani d 1 . .
C C7 0.6635(4) 0.24907(17) 0.5833(2) 0.0546(7) Uani d 1 . .
C C8 0.6819(4) 0.31846(18) 0.6198(2) 0.0587(8) Uani d 1 . .
H H8 0.705115 0.326855 0.685736 0.070 Uiso calc 1 . .
C C9 0.6646(4) 0.37477(17) 0.5553(2) 0.0579(8) Uani d 1 . .
C C10 0.6300(5) 0.36308(18) 0.4577(2) 0.0602(8) Uani d 1 . .
H H10 0.619176 0.401724 0.415225 0.072 Uiso calc 1 . .
C C11 0.6117(4) 0.29330(16) 0.4239(2) 0.0559(7) Uani d 1 . .
H H11 0.588458 0.285396 0.357855 0.067 Uiso calc 1 . .
C C12 0.3171(4) 0.16181(18) 0.3241(2) 0.0598(8) Uani d 1 . .
H H12A 0.278459 0.206467 0.349735 0.072 Uiso calc 1 . .
H H12B 0.262363 0.121804 0.352604 0.072 Uiso calc 1 . .
C C13 0.2501(4) 0.16037(16) 0.2166(2) 0.0530(7) Uani d 1 . .
C C14 0.2189(4) 0.09641(16) 0.1643(2) 0.0566(7) Uani d 1 . .
C C15 0.1655(4) 0.0963(2) 0.0652(2) 0.0646(8) Uani d 1 . .
H H15 0.143930 0.052975 0.031537 0.078 Uiso calc 1 . .
C C16 0.1448(4) 0.1607(2) 0.0169(2) 0.0643(9) Uani d 1 . .
C C17 0.1735(5) 0.2258(2) 0.0659(3) 0.0667(9) Uani d 1 . .
H H17 0.158809 0.269406 0.032798 0.080 Uiso calc 1 . .
C C18 0.2242(4) 0.22397(17) 0.1647(2) 0.0630(8) Uani d 1 . .
H H18 0.241914 0.267442 0.198140 0.076 Uiso calc 1 . .

loop_
_atom_site_aniso_label
_atom_site_aniso_U_11
_atom_site_aniso_U_22
_atom_site_aniso_U_33
_atom_site_aniso_U_12
_atom_site_aniso_U_13
_atom_site_aniso_U_23
Cl1 0.1130(8) 0.0780(6) 0.0459(4) 0.0017(5) 0.0083(4) 0.0109(4)
Cl2 0.1009(7) 0.0651(5) 0.0707(6) -0.0039(5) 0.0158(5) -0.0137(4)
Cl3 0.1257(9) 0.0580(5) 0.0883(7) -0.0008(5) 0.0333(6) 0.0073(5)
Cl4 0.0762(6) 0.1549(11) 0.0516(5) -0.0220(6) 0.0047(4) 0.0061(6)
O1 0.0508(12) 0.0680(13) 0.0459(11) 0.0033(9) 0.0044(9) -0.0054(10)
N1 0.0576(15) 0.0595(15) 0.0531(15) 0.0058(12) 0.0037(12) 0.0024(13)
N2 0.078(2) 0.062(2) 0.106(3) 0.0003(15) 0.0170(18) 0.006(2)
C1 0.0499(17) 0.0593(17) 0.0428(15) -0.0025(14) 0.0045(12) 0.0004(13)
C2 0.0583(19) 0.0577(18) 0.0589(19) 0.0020(14) 0.0046(14) -0.0018(15)
C3 0.080(2) 0.070(2) 0.076(3) 0.0044(18) 0.0261(19) 0.007(2)
C4 0.112(3) 0.069(3) 0.085(3) 0.011(2) -0.001(2) -0.015(2)
C5 0.133(4) 0.071(2) 0.057(2) 0.012(2) 0.011(2) -0.0013(19)
C6 0.0452(17) 0.0605(17) 0.0445(15) 0.0005(13) 0.0089(12) -0.0008(13)
C7 0.0515(18) 0.0645(19) 0.0460(15) 0.0009(14) 0.0072(13) 0.0034(14)
C8 0.059(2) 0.073(2) 0.0421(15) -0.0019(16) 0.0075(13) -0.0065(15)
C9 0.0544(19) 0.0610(19) 0.0581(18) -0.0024(14) 0.0122(14) -0.0041(15)
C10 0.067(2) 0.0619(19) 0.0512(17) -0.0024(15) 0.0128(15) 0.0065(15)
C11 0.0603(19) 0.0650(19) 0.0425(15) -0.0017(15) 0.0118(13) -0.0003(14)
C12 0.0552(19) 0.070(2) 0.0529(17) 0.0025(15) 0.0089(14) -0.0067(16)
C13 0.0425(16) 0.0609(18) 0.0535(16) 0.0032(13) 0.0058(13) -0.0020(15)
C14 0.0540(18) 0.0560(17) 0.0603(19) -0.0029(14) 0.0139(15) 0.0013(15)
C15 0.062(2) 0.071(2) 0.062(2) -0.0147(16) 0.0140(16) -0.0139(17)
C16 0.0416(17) 0.096(3) 0.0526(17) -0.0067(17) 0.0041(13) 0.0053(19)
C17 0.056(2) 0.071(2) 0.069(2) 0.0067(16) 0.0061(16) 0.0155(18)
C18 0.060(2) 0.0572(19) 0.067(2) 0.0040(15) 0.0029(16) -0.0015(16)

loop_
_atom_type_symbol
_atom_type_description
_atom_type_scat_dispersion_real
_atom_type_scat_dispersion_imag
_atom_type_scat_source
C C 0.0033 0.0016 'International Tables Vol C Tables 4.2.6.8 and 6.1.1.4'
H H 0.0000 0.0000 'International Tables Vol C Tables 4.2.6.8 and 6.1.1.4'
Cl Cl 0.1484 0.1585 'International Tables Vol C Tables 4.2.6.8 and 6.1.1.4'
N N 0.0061 0.0033 'International Tables Vol C Tables 4.2.6.8 and 6.1.1.4'
O O 0.0106 0.0060 'International Tables Vol C Tables 4.2.6.8 and 6.1.1.4'

loop_
_geom_angle_atom_site_label_1
_geom_angle_atom_site_label_2
_geom_angle_atom_site_label_3
_geom_angle_site_symmetry_1
_geom_angle_site_symmetry_3
_geom_angle
_geom_angle_publ_flag
C1 O1 C12 . . 113.6(2) ?
C3 N1 C5 . . 104.9(3) ?
C3 N1 C2 . . 127.2(3) ?
C5 N1 C2 . . 127.8(3) ?
C3 N2 C4 . . 103.3(3) ?
O1 C1 C2 . . 105.5(2) ?
O1 C1 C6 . . 111.8(2) ?
C2 C1 C6 . . 111.0(2) ?
O1 C1 H1 . . 109.5 ?
C2 C1 H1 . . 109.5 ?
C6 C1 H1 . . 109.5 ?
N1 C2 C1 . . 112.5(3) ?
N1 C2 H2A . . 109.1 ?
C1 C2 H2A . . 109.1 ?
N1 C2 H2B . . 109.1 ?
C1 C2 H2B . . 109.1 ?
H2A C2 H2B . . 107.8 ?
N2 C3 N1 . . 113.9(4) ?
N2 C3 H3 . . 123.1 ?
N1 C3 H3 . . 123.1 ?
C5 C4 N2 . . 110.9(4) ?
C5 C4 H4 . . 124.6 ?
N2 C4 H4 . . 124.6 ?
C4 C5 N1 . . 107.0(4) ?
C4 C5 H5 . . 126.5 ?
N1 C5 H5 . . 126.5 ?
C11 C6 C7 . . 116.8(3) ?
C11 C6 C1 . . 121.2(2) ?
C7 C6 C1 . . 122.0(3) ?
C8 C7 C6 . . 122.7(3) ?
C8 C7 Cl1 . . 117.2(2) ?
C6 C7 Cl1 . . 120.1(2) ?
C9 C8 C7 . . 117.8(3) ?
C9 C8 H8 . . 121.1 ?
C7 C8 H8 . . 121.1 ?
C10 C9 C8 . . 121.7(3) ?
C10 C9 Cl2 . . 119.5(3) ?
C8 C9 Cl2 . . 118.8(2) ?
C9 C10 C11 . . 119.0(3) ?
C9 C10 H10 . . 120.5 ?
C11 C10 H10 . . 120.5 ?
C10 C11 C6 . . 122.1(3) ?
C10 C11 H11 . . 119.0 ?
C6 C11 H11 . . 119.0 ?
O1 C12 C13 . . 107.4(2) ?
O1 C12 H12A . . 110.2 ?
C13 C12 H12A . . 110.2 ?
O1 C12 H12B . . 110.2 ?
C13 C12 H12B . . 110.2 ?
H12A C12 H12B . . 108.5 ?
C18 C13 C14 . . 117.0(3) ?
C18 C13 C12 . . 120.4(3) ?
C14 C13 C12 . . 122.6(3) ?
C15 C14 C13 . . 121.7(3) ?
C15 C14 Cl3 . . 118.3(3) ?
C13 C14 Cl3 . . 120.1(2) ?
C16 C15 C14 . . 119.2(3) ?
C16 C15 H15 . . 120.4 ?
C14 C15 H15 . . 120.4 ?
C15 C16 C17 . . 121.2(3) ?
C15 C16 Cl4 . . 119.2(3) ?
C17 C16 Cl4 . . 119.6(3) ?
C18 C17 C16 . . 118.1(3) ?
C18 C17 H17 . . 121.0 ?
C16 C17 H17 . . 121.0 ?
C17 C18 C13 . . 122.8(3) ?
C17 C18 H18 . . 118.6 ?
C13 C18 H18 . . 118.6 ?

loop_
_geom_bond_atom_site_label_1
_geom_bond_atom_site_label_2
_geom_bond_site_symmetry_2
_geom_bond_distance
_geom_bond_publ_flag
Cl1 C7 . 1.744(3) ?
Cl2 C9 . 1.737(3) ?
Cl3 C14 . 1.734(3) ?
Cl4 C16 . 1.738(3) ?
O1 C1 . 1.429(3) ?
O1 C12 . 1.434(3) ?
N1 C3 . 1.341(5) ?
N1 C5 . 1.346(5) ?
N1 C2 . 1.453(4) ?
N2 C3 . 1.303(5) ?
N2 C4 . 1.354(6) ?
C1 C2 . 1.519(4) ?
C1 C6 . 1.520(4) ?
C1 H1 . 0.9800 ?
C2 H2A . 0.9700 ?
C2 H2B . 0.9700 ?
C3 H3 . 0.9300 ?
C4 C5 . 1.339(6) ?
C4 H4 . 0.9300 ?
C5 H5 . 0.9300 ?
C6 C11 . 1.386(4) ?
C6 C7 . 1.391(4) ?
C7 C8 . 1.383(4) ?
C8 C9 . 1.379(4) ?
C8 H8 . 0.9300 ?
C9 C10 . 1.374(4) ?
C10 C11 . 1.376(4) ?
C10 H10 . 0.9300 ?
C11 H11 . 0.9300 ?
C12 C13 . 1.500(4) ?
C12 H12A . 0.9700 ?
C12 H12B . 0.9700 ?
C13 C18 . 1.382(4) ?
C13 C14 . 1.392(4) ?
C14 C15 . 1.380(4) ?
C15 C16 . 1.369(5) ?
C15 H15 . 0.9300 ?
C16 C17 . 1.386(5) ?
C17 C18 . 1.376(5) ?
C17 H17 . 0.9300 ?
C18 H18 . 0.9300 ?

loop_
_geom_hbond_atom_site_label_D
_geom_hbond_atom_site_label_H
_geom_hbond_atom_site_label_A
_geom_hbond_site_symmetry_A
_geom_hbond_distance_DH
_geom_hbond_distance_HA
_geom_hbond_distance_DA
_geom_hbond_angle_DHA
_geom_hbond_publ_flag
C1 H1 N2 3_656 0.98 2.57 3.534(4) 166.7 yes
C5 H5 Cl2 4_565 0.93 2.75 3.534(4) 142.3 yes

loop_
_geom_torsion_atom_site_label_1
_geom_torsion_atom_site_label_2
_geom_torsion_atom_site_label_3
_geom_torsion_atom_site_label_4
_geom_torsion_site_symmetry_1
_geom_torsion_site_symmetry_2
_geom_torsion_site_symmetry_3
_geom_torsion_site_symmetry_4
_geom_torsion
_geom_torsion_publ_flag
C12 O1 C1 C2 . . . . 157.6(2) ?
C12 O1 C1 C6 . . . . -81.7(3) ?
C3 N1 C2 C1 . . . . -81.5(4) ?
C5 N1 C2 C1 . . . . 97.7(4) ?
O1 C1 C2 N1 . . . . -67.7(3) ?
C6 C1 C2 N1 . . . . 171.0(3) ?
C4 N2 C3 N1 . . . . 0.1(4) ?
C5 N1 C3 N2 . . . . -0.6(4) ?
C2 N1 C3 N2 . . . . 178.8(3) ?
C3 N2 C4 C5 . . . . 0.4(5) ?
N2 C4 C5 N1 . . . . -0.7(5) ?
C3 N1 C5 C4 . . . . 0.7(4) ?
C2 N1 C5 C4 . . . . -178.6(3) ?
O1 C1 C6 C11 . . . . -15.6(4) ?
C2 C1 C6 C11 . . . . 101.9(3) ?
O1 C1 C6 C7 . . . . 164.9(2) ?
C2 C1 C6 C7 . . . . -77.6(4) ?
C11 C6 C7 C8 . . . . 0.9(4) ?
C1 C6 C7 C8 . . . . -179.6(3) ?
C11 C6 C7 Cl1 . . . . -179.1(2) ?
C1 C6 C7 Cl1 . . . . 0.4(4) ?
C6 C7 C8 C9 . . . . -0.7(5) ?
Cl1 C7 C8 C9 . . . . 179.3(2) ?
C7 C8 C9 C10 . . . . 0.1(5) ?
C7 C8 C9 Cl2 . . . . -179.4(2) ?
C8 C9 C10 C11 . . . . 0.2(5) ?
Cl2 C9 C10 C11 . . . . 179.7(3) ?
C9 C10 C11 C6 . . . . 0.1(5) ?
C7 C6 C11 C10 . . . . -0.6(4) ?
C1 C6 C11 C10 . . . . 179.9(3) ?
C1 O1 C12 C13 . . . . 179.2(2) ?
O1 C12 C13 C18 . . . . -92.5(3) ?
O1 C12 C13 C14 . . . . 84.9(3) ?
C18 C13 C14 C15 . . . . 0.3(5) ?
C12 C13 C14 C15 . . . . -177.1(3) ?
C18 C13 C14 Cl3 . . . . -179.9(2) ?
C12 C13 C14 Cl3 . . . . 2.7(4) ?
C13 C14 C15 C16 . . . . 0.7(5) ?
Cl3 C14 C15 C16 . . . . -179.1(2) ?
C14 C15 C16 C17 . . . . -1.0(5) ?
C14 C15 C16 Cl4 . . . . 179.0(2) ?
C15 C16 C17 C18 . . . . 0.2(5) ?
Cl4 C16 C17 C18 . . . . -179.8(2) ?
C16 C17 C18 C13 . . . . 0.9(5) ?
C14 C13 C18 C17 . . . . -1.2(5) ?
C12 C13 C18 C17 . . . . 176.3(3) ?

_cod_database_fobs_code 2022607
